data_2204797
loop_
_publ_author_name
'Gao, Shan'
'Gu, Chang-Sheng'
'Huo, Li-Hua'
'Liu, Ji-Wei'
'Zhao, Jing-Gui'

_publ_section_title
;<i>catena</i>-Poly[[[diaquabis(3-hydroxypyridine-\k<i>N</i>)cobalt(II)]-\m-(4-carboxylatophenoxy)acetato-\k^2^<i>O</i>:<i>O</i>']
 monohydrate]
;
_journal_issue 12
_journal_name_full 'Acta Crystallographica Section E'
_journal_page_first m1830
_journal_page_last m1832
_journal_paper_doi 10.1107/S1600536804028673
_journal_volume 60
_journal_year 2004
_chemical_formula_iupac '[Co (C9 H6 O5) (C5 H5 N O)2 (H2 O)2] , H2 O'
_chemical_formula_moiety 'C19 H20 Co N2 O9 , H2 O'
_chemical_formula_sum 'C19 H22 Co N2 O10'
_chemical_formula_weight 497.32
_chemical_name_systematic
;
catena-Poly[[[diaquabis(3-hydroxypyridine-\kN)cobalt(II)]-\m-
(4-carboxylatophenoxyacetato-\k^2^O:O'] monohydrate]
;
_space_group_IT_number 2
_symmetry_cell_setting triclinic
_symmetry_space_group_name_Hall '-P 1'
_symmetry_space_group_name_H-M 'P -1'
_atom_sites_solution_hydrogens geom
_atom_sites_solution_primary direct
_atom_sites_solution_secondary difmap
_cell_angle_alpha 72.12(3)
_cell_angle_beta 80.82(3)
_cell_angle_gamma 84.33(3)
_cell_formula_units_Z 2
_cell_length_a 7.5590(15)
_cell_length_b 10.862(2)
_cell_length_c 13.144(3)
_cell_measurement_reflns_used 8672
_cell_measurement_temperature 293(2)
_cell_measurement_theta_max 27.42
_cell_measurement_theta_min 3.22
_cell_volume 1012.5(4)
_computing_cell_refinement RAPID-AUTO
_computing_data_collection 'RAPID-AUTO (Rigaku Corporation, 1998)'
_computing_data_reduction 'CrystalStructure (Rigaku/MSC, 2002)'
_computing_molecular_graphics 'ORTEPII (Johnson, 1976)'
_computing_publication_material SHELXL97
_computing_structure_refinement 'SHELXL97 (Sheldrick, 1997)'
_computing_structure_solution 'SHELXS97 (Sheldrick, 1997)'
_diffrn_ambient_temperature 293(2)
_diffrn_detector_area_resol_mean 10
_diffrn_measured_fraction_theta_full 0.986
_diffrn_measured_fraction_theta_max 0.986
_diffrn_measurement_device_type 'Rigaku R-AXIS RAPID'
_diffrn_measurement_method \w
_diffrn_radiation_monochromator graphite
_diffrn_radiation_source 'fine-focus sealed tube'
_diffrn_radiation_type MoK\a
_diffrn_radiation_wavelength 0.71073
_diffrn_reflns_av_R_equivalents 0.0228
_diffrn_reflns_av_sigmaI/netI 0.0215
_diffrn_reflns_limit_h_max 9
_diffrn_reflns_limit_h_min -9
_diffrn_reflns_limit_k_max 14
_diffrn_reflns_limit_k_min -14
_diffrn_reflns_limit_l_max 17
_diffrn_reflns_limit_l_min -17
_diffrn_reflns_number 9625
_diffrn_reflns_theta_full 27.48
_diffrn_reflns_theta_max 27.48
_diffrn_reflns_theta_min 3.22
_diffrn_standards_decay_% 0
_diffrn_standards_interval_count 0
_diffrn_standards_interval_time 0
_diffrn_standards_number 0
_exptl_absorpt_coefficient_mu 0.910
_exptl_absorpt_correction_T_max 0.853
_exptl_absorpt_correction_T_min 0.735
_exptl_absorpt_correction_type multi-scan
_exptl_absorpt_process_details '(ABSCOR; Higashi, 1995)'
_exptl_crystal_colour pink
_exptl_crystal_density_diffrn 1.631
_exptl_crystal_density_meas ?
_exptl_crystal_density_method .
_exptl_crystal_description prism
_exptl_crystal_F_000 514
_exptl_crystal_size_max 0.36
_exptl_crystal_size_mid 0.25
_exptl_crystal_size_min 0.18
_refine_diff_density_max 0.953
_refine_diff_density_min -0.646
_refine_ls_extinction_method none
_refine_ls_goodness_of_fit_ref 1.029
_refine_ls_hydrogen_treatment mixed
_refine_ls_matrix_type full
_refine_ls_number_parameters 307
_refine_ls_number_reflns 4570
_refine_ls_number_restraints 8
_refine_ls_restrained_S_all 1.029
_refine_ls_R_factor_all 0.0430
_refine_ls_R_factor_gt 0.0387
_refine_ls_shift/su_max 0.001
_refine_ls_shift/su_mean 0.000
_refine_ls_structure_factor_coef Fsqd
_refine_ls_weighting_details 'calc w = 1/[\s^2^(Fo^2^)+(0.0647P)^2^+0.5036P] where P=(Fo^2^+2Fc^2^)/3'
_refine_ls_weighting_scheme calc
_refine_ls_wR_factor_gt 0.1023
_refine_ls_wR_factor_ref 0.1050
_reflns_number_gt 4127
_reflns_number_total 4570
_reflns_threshold_expression I>2\s(I)
_cod_data_source_file sj6024.cif
_cod_data_source_block I
_cod_depositor_comments
;
The following automatic conversions were performed:
'_symmetry_cell_setting' value 'Triclinic' changed to 'triclinic'
according to '/home/saulius/struct/CIF-dictionaries/cif_core.dic'
dictionary named 'cif_core.dic' version 2.4.1 from 2010-06-29.

Automatic conversion script
Id: cif_fix_enum 1527 2010-12-29 10:47:43Z saulius 

The following automatic conversions were performed:

'_symmetry_cell_setting' value 'Triclinic' changed to 'triclinic'
according to /home/saulius/struct/CIF-dictionaries/cif_core.dic
dictionary named 'cif_core.dic' version 2.4.1 from 2010-06-29.

Automatic conversion script
Id: cif_fix_values 1715 2011-07-08 13:25:40Z adriana 
;
_cod_database_code 2204797
_cod_database_fobs_code 2204797

loop_
_symmetry_equiv_pos_as_xyz
'x, y, z'
'-x, -y, -z'

loop_
_atom_site_label
_atom_site_fract_x
_atom_site_fract_y
_atom_site_fract_z
_atom_site_U_iso_or_equiv
_atom_site_adp_type
_atom_site_calc_flag
_atom_site_refinement_flags
_atom_site_occupancy
_atom_site_type_symbol
Co1 0.57675(3) 0.11242(2) 0.304973(19) 0.02519(10) Uani d . 1 Co
N1 0.4339(2) 0.04799(16) 0.20221(14) 0.0295(3) Uani d . 1 N
N2 0.4971(3) 0.30973(17) 0.22835(15) 0.0345(4) Uani d . 1 N
O1 0.3255(3) 0.17175(19) -0.06642(15) 0.0574(5) Uani d D 1 O
O2 0.0993(3) 0.48699(19) 0.13359(18) 0.0607(5) Uani d D 1 O
O3 0.70617(18) 0.18085(14) 0.40515(12) 0.0308(3) Uani d . 1 O
O4 0.99550(19) 0.12664(16) 0.36146(13) 0.0390(3) Uani d . 1 O
O5 0.7982(2) 0.30516(13) 0.54439(12) 0.0328(3) Uani d . 1 O
O6 0.8003(2) 0.87870(14) 0.22309(11) 0.0334(3) Uani d . 1 O
O7 0.66386(19) 0.91639(13) 0.37453(11) 0.0288(3) Uani d . 1 O
O1W 0.34464(19) 0.09033(15) 0.41483(12) 0.0328(3) Uani d D 1 O
O2W 0.8296(2) 0.12620(14) 0.19589(12) 0.0345(3) Uani d D 1 O
O3W 0.9636(4) 0.2836(3) -0.0038(2) 0.1216(14) Uani d . 1 O
C1 0.3427(3) -0.0604(2) 0.24134(18) 0.0359(4) Uani d . 1 C
C2 0.2407(3) -0.0992(2) 0.1793(2) 0.0439(5) Uani d . 1 C
C3 0.2306(3) -0.0245(2) 0.0735(2) 0.0430(5) Uani d . 1 C
C4 0.3251(3) 0.0864(2) 0.03338(18) 0.0374(5) Uani d . 1 C
C5 0.4259(3) 0.1177(2) 0.10036(17) 0.0342(4) Uani d . 1 C
C6 0.6156(4) 0.4019(2) 0.1970(2) 0.0468(6) Uani d . 1 C
C7 0.5687(4) 0.5290(2) 0.1459(3) 0.0588(7) Uani d . 1 C
C8 0.3953(4) 0.5628(2) 0.1228(2) 0.0537(7) Uani d . 1 C
C9 0.2729(3) 0.4674(2) 0.15331(19) 0.0405(5) Uani d . 1 C
C10 0.3282(3) 0.3427(2) 0.20778(18) 0.0367(5) Uani d . 1 C
C11 0.8695(3) 0.17379(17) 0.41551(16) 0.0271(4) Uani d . 1 C
C12 0.9263(3) 0.22151(19) 0.50237(17) 0.0306(4) Uani d . 1 C
C13 0.7883(3) 0.43298(18) 0.48566(16) 0.0283(4) Uani d . 1 C
C14 0.6829(3) 0.51529(19) 0.53698(16) 0.0309(4) Uani d . 1 C
C15 0.6617(3) 0.64567(19) 0.48400(16) 0.0296(4) Uani d . 1 C
C16 0.7479(2) 0.69777(18) 0.37905(16) 0.0271(4) Uani d . 1 C
C17 0.8529(3) 0.61416(19) 0.32895(17) 0.0326(4) Uani d . 1 C
C18 0.8726(3) 0.48303(19) 0.38085(17) 0.0326(4) Uani d . 1 C
C19 0.7355(2) 0.83948(18) 0.32175(15) 0.0268(4) Uani d . 1 C
H1W1 0.347(3) 0.092(3) 0.4780(11) 0.049 Uiso d D 1 H
H1W2 0.2391(18) 0.099(3) 0.3997(19) 0.049 Uiso d D 1 H
H2W1 0.830(4) 0.0493(14) 0.191(2) 0.052 Uiso d D 1 H
H2W2 0.898(3) 0.126(2) 0.2412(19) 0.052 Uiso d D 1 H
H3W1 0.8843 0.2559 0.0503 0.182 Uiso d R 1 H
H3W2 1.0594 0.2366 0.0081 0.182 Uiso d R 1 H
H1 0.3482 -0.1109 0.3122 0.043 Uiso calc R 1 H
H2 0.1791 -0.1750 0.2084 0.053 Uiso calc R 1 H
H3 0.1620 -0.0487 0.0307 0.052 Uiso calc R 1 H
H5 0.4914 0.1917 0.0725 0.041 Uiso calc R 1 H
H6 0.7336 0.3796 0.2102 0.056 Uiso calc R 1 H
H7 0.6532 0.5917 0.1269 0.071 Uiso calc R 1 H
H8 0.3617 0.6480 0.0875 0.064 Uiso calc R 1 H
H10 0.2446 0.2791 0.2311 0.044 Uiso calc R 1 H
H12A 0.9539 0.1467 0.5617 0.037 Uiso calc R 1 H
H12B 1.0360 0.2668 0.4728 0.037 Uiso calc R 1 H
H14 0.6266 0.4820 0.6073 0.037 Uiso calc R 1 H
H15 0.5894 0.6995 0.5184 0.035 Uiso calc R 1 H
H17 0.9110 0.6474 0.2591 0.039 Uiso calc R 1 H
H18 0.9418 0.4286 0.3458 0.039 Uiso calc R 1 H
H20 0.287(5) 0.148(4) -0.116(2) 0.086 Uiso d D 1 H
H21 0.092(6) 0.5648(16) 0.094(3) 0.091 Uiso d D 1 H

loop_
_atom_site_aniso_label
_atom_site_aniso_U_11
_atom_site_aniso_U_22
_atom_site_aniso_U_33
_atom_site_aniso_U_12
_atom_site_aniso_U_13
_atom_site_aniso_U_23
Co1 0.02593(15) 0.02414(14) 0.02636(15) 0.00042(9) -0.00634(10) -0.00788(10)
N1 0.0301(8) 0.0309(8) 0.0296(8) -0.0012(6) -0.0069(7) -0.0108(7)
N2 0.0388(9) 0.0266(8) 0.0383(9) -0.0001(7) -0.0099(8) -0.0077(7)
O1 0.0905(15) 0.0493(10) 0.0393(9) -0.0041(10) -0.0274(10) -0.0137(8)
O2 0.0457(10) 0.0492(11) 0.0688(13) 0.0120(8) -0.0103(9) 0.0062(9)
O3 0.0256(6) 0.0334(7) 0.0389(8) 0.0007(5) -0.0089(6) -0.0171(6)
O4 0.0276(7) 0.0512(9) 0.0457(9) 0.0030(6) -0.0062(6) -0.0263(7)
O5 0.0397(8) 0.0253(6) 0.0342(7) 0.0001(6) -0.0048(6) -0.0109(6)
O6 0.0411(8) 0.0324(7) 0.0277(7) -0.0008(6) -0.0031(6) -0.0114(6)
O7 0.0348(7) 0.0253(6) 0.0273(6) 0.0040(5) -0.0063(5) -0.0100(5)
O1W 0.0275(7) 0.0442(8) 0.0284(7) 0.0015(6) -0.0042(6) -0.0139(6)
O2W 0.0377(8) 0.0329(7) 0.0336(8) -0.0023(6) -0.0048(6) -0.0106(6)
O3W 0.0730(16) 0.103(2) 0.108(2) 0.0378(15) 0.0201(15) 0.0566(17)
C1 0.0343(10) 0.0361(10) 0.0362(11) -0.0032(8) -0.0034(9) -0.0095(9)
C2 0.0382(11) 0.0440(12) 0.0537(14) -0.0115(10) -0.0026(10) -0.0192(11)
C3 0.0365(11) 0.0526(13) 0.0494(13) -0.0003(10) -0.0127(10) -0.0260(11)
C4 0.0415(11) 0.0410(11) 0.0338(11) 0.0059(9) -0.0100(9) -0.0170(9)
C5 0.0410(11) 0.0325(10) 0.0309(10) -0.0034(8) -0.0069(8) -0.0107(8)
C6 0.0484(13) 0.0321(11) 0.0601(15) -0.0062(10) -0.0179(12) -0.0075(10)
C7 0.0618(16) 0.0323(12) 0.0768(19) -0.0127(11) -0.0162(15) -0.0020(12)
C8 0.0655(17) 0.0282(11) 0.0581(15) 0.0032(11) -0.0114(13) 0.0008(10)
C9 0.0439(12) 0.0356(11) 0.0360(11) 0.0079(9) -0.0052(9) -0.0047(9)
C10 0.0375(11) 0.0301(10) 0.0394(11) 0.0005(8) -0.0053(9) -0.0066(8)
C11 0.0281(9) 0.0205(8) 0.0321(9) -0.0008(7) -0.0067(7) -0.0056(7)
C12 0.0312(9) 0.0269(9) 0.0370(10) 0.0028(7) -0.0113(8) -0.0122(8)
C13 0.0290(9) 0.0256(9) 0.0334(10) -0.0020(7) -0.0079(8) -0.0111(7)
C14 0.0322(10) 0.0321(10) 0.0308(10) -0.0037(8) -0.0011(8) -0.0137(8)
C15 0.0283(9) 0.0296(9) 0.0343(10) -0.0006(7) -0.0026(8) -0.0157(8)
C16 0.0274(9) 0.0266(9) 0.0309(9) -0.0008(7) -0.0070(7) -0.0121(7)
C17 0.0386(10) 0.0301(10) 0.0296(10) -0.0013(8) -0.0006(8) -0.0117(8)
C18 0.0365(10) 0.0286(9) 0.0358(10) 0.0011(8) -0.0016(8) -0.0167(8)
C19 0.0259(8) 0.0292(9) 0.0290(9) 0.0001(7) -0.0084(7) -0.0123(7)

loop_
_atom_type_symbol
_atom_type_description
_atom_type_scat_dispersion_real
_atom_type_scat_dispersion_imag
_atom_type_scat_source
C C 0.0033 0.0016 'International Tables Vol C Tables 4.2.6.8 and 6.1.1.4'
H H 0.0000 0.0000 'International Tables Vol C Tables 4.2.6.8 and 6.1.1.4'
N N 0.0061 0.0033 'International Tables Vol C Tables 4.2.6.8 and 6.1.1.4'
O O 0.0106 0.0060 'International Tables Vol C Tables 4.2.6.8 and 6.1.1.4'
Co Co 0.3494 0.9721 'International Tables Vol C Tables 4.2.6.8 and 6.1.1.4'

loop_
_geom_angle_atom_site_label_1
_geom_angle_atom_site_label_2
_geom_angle_atom_site_label_3
_geom_angle_site_symmetry_1
_geom_angle_site_symmetry_3
_geom_angle
_geom_angle_publ_flag
N1 Co1 O2W . . 93.62(6) yes
N2 Co1 N1 . . 90.57(7) yes
N2 Co1 O2W . . 91.82(7) yes
O3 Co1 N1 . . 177.53(5) yes
O3 Co1 N2 . . 87.52(7) yes
O3 Co1 O7 . 1_545 93.38(6) yes
O3 Co1 O2W . . 88.01(6) yes
O7 Co1 N1 1_545 . 88.59(6) yes
O7 Co1 N2 1_545 . 177.38(6) yes
O7 Co1 O2W 1_545 . 85.75(6) yes
O1W Co1 N1 . . 87.73(6) yes
O1W Co1 N2 . . 91.32(7) yes
O1W Co1 O3 . . 90.74(6) yes
O1W Co1 O7 . 1_545 91.13(7) yes
O1W Co1 O2W . . 176.56(5) yes
Co1 O1W H1W1 . . 120.6(17) no
Co1 O1W H1W2 . . 125.9(17) no
H1W1 O1W H1W2 . . 111.5(16) no
Co1 O2W H2W1 . . 95(2) no
Co1 O2W H2W2 . . 97(2) no
N1 C1 C2 . . 121.9(2) no
N1 C1 H1 . . 119.0 no
N1 C5 C4 . . 123.6(2) no
N1 C5 H5 . . 118.2 no
N2 C6 C7 . . 122.0(2) no
N2 C6 H6 . . 119.0 no
N2 C10 C9 . . 122.7(2) no
N2 C10 H10 . . 118.7 no
O1 C4 C3 . . 125.8(2) no
O1 C4 C5 . . 115.7(2) no
O2 C9 C8 . . 124.6(2) no
O2 C9 C10 . . 116.9(2) no
O3 C11 O4 . . 125.80(18) no
O3 C11 C12 . . 119.27(17) no
O4 C11 C12 . . 114.90(17) no
O5 C12 C11 . . 115.70(16) no
O5 C12 H12A . . 108.4 no
O5 C12 H12B . . 108.4 no
O5 C13 C14 . . 115.78(18) no
O5 C13 C18 . . 124.54(18) no
O6 C19 O7 . . 122.57(18) no
O6 C19 C16 . . 118.67(17) no
O7 C19 C16 . . 118.75(17) no
C1 N1 Co1 . . 120.78(14) no
C1 C2 C3 . . 119.6(2) no
C1 C2 H2 . . 120.2 no
C2 C1 H1 . . 119.0 no
C2 C3 H3 . . 120.9 no
C3 C2 H2 . . 120.2 no
C3 C4 C5 . . 118.5(2) no
C4 O1 H20 . . 119(3) no
C4 C3 C2 . . 118.3(2) no
C4 C3 H3 . . 120.9 no
C4 C5 H5 . . 118.2 no
C5 N1 Co1 . . 121.13(14) no
C5 N1 C1 . . 117.99(18) no
C6 N2 Co1 . . 120.90(15) no
C6 N2 C10 . . 118.47(19) no
C6 C7 C8 . . 119.6(2) no
C6 C7 H7 . . 120.2 no
C7 C6 H6 . . 119.0 no
C7 C8 H8 . . 120.7 no
C8 C7 H7 . . 120.2 no
C8 C9 C10 . . 118.5(2) no
C9 O2 H21 . . 104(3) no
C9 C8 C7 . . 118.7(2) no
C9 C8 H8 . . 120.7 no
C9 C10 H10 . . 118.7 no
C10 N2 Co1 . . 120.61(15) no
C11 O3 Co1 . . 130.03(13) no
C11 C12 H12A . . 108.4 no
C11 C12 H12B . . 108.4 no
C13 O5 C12 . . 117.52(16) no
C13 C14 H14 . . 119.8 no
C13 C18 H18 . . 120.2 no
C14 C15 C16 . . 120.62(18) no
C14 C15 H15 . . 119.7 no
C15 C14 C13 . . 120.33(19) no
C15 C14 H14 . . 119.8 no
C15 C16 C19 . . 121.89(17) no
C16 C15 H15 . . 119.7 no
C16 C17 H17 . . 119.3 no
C17 C16 C15 . . 118.30(18) no
C17 C16 C19 . . 119.77(18) no
C17 C18 C13 . . 119.61(19) no
C17 C18 H18 . . 120.2 no
C18 C13 C14 . . 119.68(18) no
C18 C17 C16 . . 121.44(19) no
C18 C17 H17 . . 119.3 no
C19 O7 Co1 . 1_565 125.15(12) no
H2W1 O2W H2W2 . . 108.6(15) no
H3W1 O3W H3W2 . . 107.7 no
H12A C12 H12B . . 107.4 no

loop_
_geom_bond_atom_site_label_1
_geom_bond_atom_site_label_2
_geom_bond_site_symmetry_2
_geom_bond_distance
_geom_bond_publ_flag
Co1 N1 . 2.1621(17) yes
Co1 N2 . 2.1406(19) yes
Co1 O3 . 2.0974(15) yes
Co1 O7 1_545 2.1266(15) yes
Co1 O1W . 2.0695(16) yes
Co1 O2W . 2.1867(17) yes
O3 C11 . 1.256(2) yes
O4 C11 . 1.259(2) yes
O6 C19 . 1.266(2) yes
O7 C19 . 1.272(2) yes
N1 C1 . 1.342(3) no
N1 C5 . 1.328(3) no
N2 C6 . 1.334(3) no
N2 C10 . 1.339(3) no
O1 C4 . 1.354(3) no
O1 H20 . 0.87(3) no
O2 C9 . 1.362(3) no
O2 H21 . 0.85(3) no
O5 C12 . 1.426(2) no
O5 C13 . 1.367(2) no
O7 Co1 1_565 2.1266(15) no
O1W H1W1 . 0.84(2) no
O1W H1W2 . 0.84(2) no
O2W H2W1 . 0.85(2) no
O2W H2W2 . 0.85(2) no
O3W H3W1 . 0.8500 no
O3W H3W2 . 0.8500 no
C1 C2 . 1.383(3) no
C1 H1 . 0.9300 no
C2 C3 . 1.389(4) no
C2 H2 . 0.9300 no
C3 C4 . 1.379(3) no
C3 H3 . 0.9300 no
C4 C5 . 1.385(3) no
C5 H5 . 0.9300 no
C6 C7 . 1.375(3) no
C6 H6 . 0.9300 no
C7 C8 . 1.381(4) no
C7 H7 . 0.9300 no
C8 C9 . 1.381(4) no
C8 H8 . 0.9300 no
C9 C10 . 1.382(3) no
C10 H10 . 0.9300 no
C11 C12 . 1.523(3) no
C12 H12A . 0.9700 no
C12 H12B . 0.9700 no
C13 C14 . 1.395(3) no
C13 C18 . 1.388(3) no
C14 C15 . 1.379(3) no
C14 H14 . 0.9300 no
C15 C16 . 1.398(3) no
C15 H15 . 0.9300 no
C16 C17 . 1.395(3) no
C16 C19 . 1.492(3) no
C17 C18 . 1.382(3) no
C17 H17 . 0.9300 no
C18 H18 . 0.9300 no

loop_
_geom_hbond_atom_site_label_D
_geom_hbond_atom_site_label_H
_geom_hbond_atom_site_label_A
_geom_hbond_site_symmetry_A
_geom_hbond_distance_DH
_geom_hbond_distance_HA
_geom_hbond_distance_DA
_geom_hbond_angle_DHA
_geom_hbond_publ_flag
O1 H20 O6 2_665 0.87(3) 1.76(3) 2.620(2) 172(4) yes
O2 H21 O3W 2_665 0.85(3) 1.77(3) 2.600(3) 167(4) yes
O1W H1W2 O4 1_455 0.84(2) 1.96(2) 2.798(2) 177(3) yes
O1W H1W1 O7 2_666 0.84(2) 1.90(2) 2.738(2) 175(3) yes
O2W H2W2 O4 . 0.85(2) 1.85(2) 2.681(2) 166(3) yes
O2W H2W1 O6 1_545 0.85(2) 1.80(2) 2.628(2) 163(3) yes
O3W H3W2 O1 1_655 0.85 2.24 2.979(4) 145 yes
O3W H3W1 O2W . 0.85 2.01 2.752(3) 146 yes

loop_
_geom_torsion_atom_site_label_1
_geom_torsion_atom_site_label_2
_geom_torsion_atom_site_label_3
_geom_torsion_atom_site_label_4
_geom_torsion_site_symmetry_1
_geom_torsion
_geom_torsion_publ_flag
Co1 N1 C1 C2 . 175.70(17) no
Co1 N1 C5 C4 . -174.84(16) no
Co1 N2 C6 C7 . 178.8(2) no
Co1 N2 C10 C9 . -176.39(18) no
Co1 O3 C11 O4 . 3.5(3) no
Co1 O3 C11 C12 . -174.52(13) no
Co1 O7 C19 O6 1_565 16.7(3) no
Co1 O7 C19 C16 1_565 -164.96(12) no
N1 Co1 N2 C6 . -133.8(2) no
N1 Co1 N2 C10 . 44.10(18) no
N1 C1 C2 C3 . -0.2(3) no
N2 Co1 N1 C1 . -141.19(16) no
N2 Co1 N1 C5 . 35.21(16) no
N2 Co1 O3 C11 . -117.55(18) no
N2 C6 C7 C8 . -2.0(5) no
O3 Co1 N2 C6 . 47.73(19) no
O3 Co1 N2 C10 . -134.33(18) no
O7 Co1 N1 C1 1_545 41.30(16) no
O7 Co1 N1 C5 1_545 -142.30(16) no
O7 Co1 O3 C11 1_545 59.99(17) no
O1W Co1 N1 C1 . -49.89(16) no
O1W Co1 N1 C5 . 126.51(16) no
O1W Co1 N2 C6 . 138.42(19) no
O1W Co1 N2 C10 . -43.64(18) no
O1W Co1 O3 C11 . 151.16(17) no
O2W Co1 N1 C1 . 126.95(16) no
O2W Co1 N1 C5 . -56.65(16) no
O2W Co1 N2 C6 . -40.2(2) no
O2W Co1 N2 C10 . 137.74(17) no
O2W Co1 O3 C11 . -25.64(17) no
O1 C4 C5 N1 . 176.9(2) no
O2 C9 C10 N2 . 177.3(2) no
O3 C11 C12 O5 . -17.9(3) no
O5 C13 C14 C15 . -178.89(17) no
O5 C13 C18 C17 . 179.81(18) no
O4 C11 C12 O5 . 163.88(17) no
C1 C2 C3 C4 . 0.5(4) no
C1 N1 C5 C4 . 1.7(3) no
C2 C3 C4 O1 . -177.9(2) no
C2 C3 C4 C5 . 0.2(3) no
C3 C4 C5 N1 . -1.4(3) no
C5 N1 C1 C2 . -0.8(3) no
C6 C7 C8 C9 . 0.8(5) no
C6 N2 C10 C9 . 1.6(3) no
C7 C8 C9 O2 . -178.6(3) no
C7 C8 C9 C10 . 1.5(4) no
C8 C9 C10 N2 . -2.7(4) no
C10 N2 C6 C7 . 0.8(4) no
C12 O5 C13 C14 . -170.13(17) no
C12 O5 C13 C18 . 10.8(3) no
C13 O5 C12 C11 . -81.1(2) no
C13 C14 C15 C16 . -1.2(3) no
C14 C13 C18 C17 . 0.8(3) no
C14 C15 C16 C17 . 1.1(3) no
C14 C15 C16 C19 . -176.71(17) no
C15 C16 C17 C18 . -0.1(3) no
C15 C16 C19 O6 . -172.50(18) no
C15 C16 C19 O7 . 9.0(3) no
C16 C17 C18 C13 . -0.9(3) no
C17 C16 C19 O6 . 9.7(3) no
C17 C16 C19 O7 . -168.72(18) no
C18 C13 C14 C15 . 0.2(3) no
C19 C16 C17 C18 . 177.77(18) no
